data_4346350
loop_
_publ_author_name
'Lei, Xiao-Wu'
'Yue, Cheng-Yang'
'Zhao, Jian-Qiang'
'Han, Yong-Fang'
'Yang, Jiang-Tao'
'Meng, Rong-Rong'
'Gao, Chuan-Sheng'
'Ding, Hao'
'Wang, Chun-Yan'
'Chen, Wan-Dong'
'Hong, Mao-Chun'

_publ_section_title
;
 Two Types of 2D Layered Iodoargentates Based on Trimeric [Ag3I7]
 Secondary Building Units and Hexameric [Ag6I12] Ternary Building Units:
 Syntheses, Crystal Structures, and Efficient Visible Light Responding
 Photocatalytic Properties.
;
_journal_issue 22
_journal_name_full 'Inorganic chemistry'
_journal_page_first 10593
_journal_page_last 10603
_journal_paper_doi 10.1021/acs.inorgchem.5b01324
_journal_volume 54
_journal_year 2015
_chemical_formula_moiety C40N8H33NiAg3I6
_chemical_formula_sum 'C40 H33 Ag3 I6 N8 Ni'
_chemical_formula_weight 1769.46
_space_group_IT_number 5
_space_group_name_Hall 'C 2y'
_space_group_name_H-M_alt 'C 1 2 1'
_symmetry_cell_setting monoclinic
_symmetry_space_group_name_H-M 'C 1 2 1'
_atom_sites_solution_hydrogens geom
_atom_sites_solution_primary direct
_atom_sites_solution_secondary difmap
_audit_creation_method SHELXL-97
_cell_angle_alpha 90.00
_cell_angle_beta 107.93
_cell_angle_gamma 90.00
_cell_formula_units_Z 4
_cell_length_a 22.6467(10)
_cell_length_b 13.5115(6)
_cell_length_c 16.2150(7)
_cell_measurement_temperature 296(2)
_cell_volume 4720.7(4)
_computing_cell_refinement 'APEX2 Software Suite (Bruker,2005)'
_computing_data_collection 'APEX2 Software Suite (Bruker,2005)'
_computing_data_reduction 'APEX2 Software Suite (Bruker,2005)'
_computing_structure_refinement 'SHELXL-97 (Sheldrick, 2008)'
_computing_structure_solution 'SHELXS-97 (Sheldrick, 2008)'
_diffrn_ambient_temperature 296(2)
_diffrn_measured_fraction_theta_full 0.992
_diffrn_measured_fraction_theta_max 0.992
_diffrn_measurement_device_type 'Bruker SMART CCD area detector'
_diffrn_measurement_method 'phi and omega scans'
_diffrn_radiation_monochromator graphite
_diffrn_radiation_source 'fine-focus sealed tube'
_diffrn_radiation_type MoK\a
_diffrn_radiation_wavelength 0.71073
_diffrn_reflns_av_R_equivalents 0.0159
_diffrn_reflns_av_sigmaI/netI 0.0223
_diffrn_reflns_limit_h_max 29
_diffrn_reflns_limit_h_min -29
_diffrn_reflns_limit_k_max 17
_diffrn_reflns_limit_k_min -17
_diffrn_reflns_limit_l_max 20
_diffrn_reflns_limit_l_min -21
_diffrn_reflns_number 27730
_diffrn_reflns_theta_full 27.57
_diffrn_reflns_theta_max 27.57
_diffrn_reflns_theta_min 1.78
_exptl_absorpt_coefficient_mu 5.581
_exptl_absorpt_correction_T_max 0.6053
_exptl_absorpt_correction_T_min 0.5088
_exptl_absorpt_correction_type multi-scan
_exptl_absorpt_process_details 'SADABS; Bruker, 2000'
_exptl_crystal_colour pink
_exptl_crystal_density_diffrn 2.490
_exptl_crystal_density_method 'not measured'
_exptl_crystal_description block
_exptl_crystal_F_000 3264
_exptl_crystal_size_max 0.14
_exptl_crystal_size_mid 0.12
_exptl_crystal_size_min 0.10
_refine_diff_density_max 1.122
_refine_diff_density_min -0.926
_refine_diff_density_rms 0.085
_refine_ls_abs_structure_details 'Flack H D (1983), Acta Cryst. A39, 876-881'
_refine_ls_abs_structure_Flack 0.015(13)
_refine_ls_extinction_coef 0
_refine_ls_extinction_method SHELXL
_refine_ls_goodness_of_fit_ref 1.010
_refine_ls_hydrogen_treatment constr
_refine_ls_matrix_type full
_refine_ls_number_parameters 523
_refine_ls_number_reflns 10720
_refine_ls_number_restraints 1
_refine_ls_restrained_S_all 1.010
_refine_ls_R_factor_all 0.0247
_refine_ls_R_factor_gt 0.0224
_refine_ls_shift/su_max 0.011
_refine_ls_shift/su_mean 0.000
_refine_ls_structure_factor_coef Fsqd
_refine_ls_weighting_details 'calc w=1/[\s^2^(Fo^2^)+(0.0187P)^2^+9.7992P] where P=(Fo^2^+2Fc^2^)/3'
_refine_ls_weighting_scheme calc
_refine_ls_wR_factor_gt 0.0472
_refine_ls_wR_factor_ref 0.0479
_reflns_number_gt 10153
_reflns_number_total 10720
_reflns_threshold_expression >2sigma(I)
_cod_data_source_file ic5b01324_si_007.cif
_cod_data_source_block C40N8H33NiAg3I6
_cod_original_cell_volume 4720.8(4)
_cod_original_sg_symbol_H-M C2
_cod_database_code 4346350

loop_
_symmetry_equiv_pos_as_xyz
'x, y, z'
'-x, y, -z'
'x+1/2, y+1/2, z'
'-x+1/2, y+1/2, -z'

loop_
_atom_site_label
_atom_site_type_symbol
_atom_site_fract_x
_atom_site_fract_y
_atom_site_fract_z
_atom_site_U_iso_or_equiv
_atom_site_adp_type
_atom_site_occupancy
_atom_site_symmetry_multiplicity
_atom_site_calc_flag
I1 I 0.203009(14) 0.70133(2) 0.129191(18) 0.04007(7) Uani 1 1 d
I2 I 0.020368(14) 0.73553(2) -0.117088(19) 0.03997(7) Uani 1 1 d
I3 I 0.087649(14) 0.44279(2) 0.10989(2) 0.04478(7) Uani 1 1 d
I4 I 0.168541(15) 0.52665(2) -0.12973(2) 0.04727(8) Uani 1 1 d
Ni1 Ni 0.16167(2) 0.62219(4) -0.50517(3) 0.02546(10) Uani 1 1 d
I5 I 0.206225(19) 0.87321(3) -0.12569(2) 0.06463(11) Uani 1 1 d
Ag3 Ag 0.15919(2) 0.71430(3) -0.05506(3) 0.06001(11) Uani 1 1 d
Ag2 Ag 0.19007(2) 0.49298(4) 0.04760(3) 0.06163(12) Uani 1 1 d
Ag1 Ag 0.07173(2) 0.63878(3) 0.05009(3) 0.06286(12) Uani 1 1 d
I6 I 0.473972(14) 0.62414(2) 0.35098(2) 0.04618(7) Uani 1 1 d
N4 N 0.11038(15) 0.6991(3) -0.4400(2) 0.0309(7) Uani 1 1 d
C28 C 0.2087(2) 0.4733(3) -0.3554(3) 0.0411(11) Uani 1 1 d
H28 H 0.2399 0.5193 -0.3319 0.049 Uiso 1 1 calc
N1 N 0.22291(15) 0.5719(2) -0.5681(2) 0.0294(7) Uani 1 1 d
N5 N 0.08664(14) 0.5423(3) -0.5828(2) 0.0291(7) Uani 1 1 d
C1 C 0.2079(2) 0.5223(3) -0.6433(3) 0.0375(9) Uani 1 1 d
H1 H 0.1672 0.5005 -0.6670 0.045 Uiso 1 1 calc
N6 N 0.16745(16) 0.4929(2) -0.4328(2) 0.0312(7) Uani 1 1 d
N2 N 0.24565(15) 0.6802(2) -0.4257(2) 0.0311(7) Uani 1 1 d
N3 N 0.14109(15) 0.7518(2) -0.5787(2) 0.0292(7) Uani 1 1 d
C29 C 0.07809(18) 0.4525(3) -0.5526(3) 0.0323(8) Uani 1 1 d
C19 C 0.10919(19) 0.8189(3) -0.5485(3) 0.0298(8) Uani 1 1 d
C9 C 0.28213(18) 0.6019(3) -0.5332(3) 0.0302(8) Uani 1 1 d
C2 C 0.2496(2) 0.5019(3) -0.6872(3) 0.0416(11) Uani 1 1 d
H2 H 0.2371 0.4681 -0.7397 0.050 Uiso 1 1 calc
C21 C 0.0489(2) 0.5693(4) -0.6611(3) 0.0392(10) Uani 1 1 d
H21 H 0.0547 0.6311 -0.6826 0.047 Uiso 1 1 calc
C18 C 0.1002(2) 0.6704(4) -0.3664(3) 0.0405(10) Uani 1 1 d
H18 H 0.1089 0.6052 -0.3481 0.049 Uiso 1 1 calc
C30 C 0.12199(19) 0.4263(3) -0.4668(3) 0.0330(9) Uani 1 1 d
C17 C 0.0775(2) 0.7334(4) -0.3165(3) 0.0457(11) Uani 1 1 d
H17 H 0.0717 0.7113 -0.2652 0.055 Uiso 1 1 calc
C32 C 0.4304(3) 0.5899(4) 0.1116(3) 0.0539(13) Uani 1 1 d
H32 H 0.4304 0.5212 0.1154 0.065 Uiso 1 1 calc
C36 C 0.5414(2) 0.5927(4) 0.1083(3) 0.0404(10) Uani 1 1 d
C31 C 0.4828(2) 0.6395(3) 0.1089(3) 0.0387(10) Uani 1 1 d
C7 C 0.3131(3) 0.7604(4) -0.2997(3) 0.0483(12) Uani 1 1 d
H7 H 0.3181 0.7947 -0.2483 0.058 Uiso 1 1 calc
C10 C 0.29501(18) 0.6579(3) -0.4512(3) 0.0297(8) Uani 1 1 d
C5 C 0.3549(2) 0.6853(4) -0.4020(3) 0.0489(12) Uani 1 1 d
H5 H 0.3888 0.6686 -0.4200 0.059 Uiso 1 1 calc
C3 C 0.3096(2) 0.5321(4) -0.6525(3) 0.0454(11) Uani 1 1 d
H3 H 0.3386 0.5191 -0.6810 0.054 Uiso 1 1 calc
C11 C 0.1532(2) 0.7715(3) -0.6525(3) 0.0384(10) Uani 1 1 d
H11 H 0.1756 0.7250 -0.6730 0.046 Uiso 1 1 calc
C8 C 0.2547(2) 0.7311(4) -0.3515(3) 0.0406(10) Uani 1 1 d
H8 H 0.2204 0.7474 -0.3342 0.049 Uiso 1 1 calc
C12 C 0.1346(3) 0.8567(4) -0.7001(3) 0.0482(12) Uani 1 1 d
H12 H 0.1435 0.8670 -0.7518 0.058 Uiso 1 1 calc
N8 N 0.48071(19) 0.7393(3) 0.1040(2) 0.0436(9) Uani 1 1 d
C26 C 0.1611(3) 0.3208(4) -0.3439(3) 0.0469(12) Uani 1 1 d
H26 H 0.1586 0.2630 -0.3139 0.056 Uiso 1 1 calc
C38 C 0.6424(3) 0.6209(5) 0.1103(4) 0.0630(15) Uani 1 1 d
H38 H 0.6756 0.6639 0.1166 0.076 Uiso 1 1 calc
C25 C 0.1184(2) 0.3388(3) -0.4235(3) 0.0442(11) Uani 1 1 d
H25 H 0.0874 0.2928 -0.4481 0.053 Uiso 1 1 calc
C20 C 0.09593(18) 0.7935(3) -0.4677(3) 0.0308(8) Uani 1 1 d
N7 N 0.5881(2) 0.6564(3) 0.1136(3) 0.0525(11) Uani 1 1 d
H7A H 0.5830 0.7188 0.1191 0.063 Uiso 1 1 calc
C27 C 0.2072(2) 0.3878(4) -0.3089(3) 0.0480(12) Uani 1 1 d
H27 H 0.2367 0.3765 -0.2554 0.058 Uiso 1 1 calc
C24 C 0.0314(2) 0.3893(4) -0.5979(3) 0.0470(11) Uani 1 1 d
H24 H 0.0259 0.3281 -0.5751 0.056 Uiso 1 1 calc
C15 C 0.0721(2) 0.8604(3) -0.4203(3) 0.0401(10) Uani 1 1 d
H15 H 0.0624 0.9249 -0.4400 0.048 Uiso 1 1 calc
C22 C 0.0021(2) 0.5101(4) -0.7111(3) 0.0427(11) Uani 1 1 d
H22 H -0.0226 0.5308 -0.7655 0.051 Uiso 1 1 calc
C16 C 0.0634(2) 0.8292(4) -0.3438(3) 0.0468(12) Uani 1 1 d
H16 H 0.0481 0.8728 -0.3109 0.056 Uiso 1 1 calc
C39 C 0.6500(3) 0.5197(6) 0.0976(4) 0.0720(19) Uani 1 1 d
H39 H 0.6875 0.4963 0.0933 0.086 Uiso 1 1 calc
C23 C -0.0071(2) 0.4196(4) -0.6785(3) 0.0502(13) Uani 1 1 d
H23 H -0.0390 0.3787 -0.7103 0.060 Uiso 1 1 calc
C40 C 0.6031(3) 0.4563(5) 0.0915(4) 0.0628(15) Uani 1 1 d
H40 H 0.6079 0.3890 0.0834 0.075 Uiso 1 1 calc
C14 C 0.0897(2) 0.9078(3) -0.5920(3) 0.0436(11) Uani 1 1 d
H14 H 0.0684 0.9542 -0.5697 0.052 Uiso 1 1 calc
C6 C 0.3630(2) 0.7372(4) -0.3265(3) 0.0519(13) Uani 1 1 d
H6 H 0.4026 0.7567 -0.2935 0.062 Uiso 1 1 calc
C33 C 0.3770(3) 0.6440(5) 0.1087(4) 0.0651(16) Uani 1 1 d
H33 H 0.3415 0.6111 0.1115 0.078 Uiso 1 1 calc
C35 C 0.4299(3) 0.7921(4) 0.1003(3) 0.0545(13) Uani 1 1 d
H35 H 0.4309 0.8608 0.0966 0.065 Uiso 1 1 calc
C13 C 0.1026(3) 0.9258(4) -0.6687(3) 0.0522(13) Uani 1 1 d
H13 H 0.0896 0.9845 -0.6989 0.063 Uiso 1 1 calc
C4 C 0.3268(2) 0.5829(4) -0.5737(3) 0.0419(10) Uani 1 1 d
H4 H 0.3676 0.6036 -0.5487 0.050 Uiso 1 1 calc
C37 C 0.5470(3) 0.4928(4) 0.0977(3) 0.0519(13) Uani 1 1 d
H37 H 0.5141 0.4503 0.0946 0.062 Uiso 1 1 calc
C34 C 0.3767(3) 0.7459(5) 0.1018(4) 0.0628(15) Uani 1 1 d
H34 H 0.3411 0.7822 0.0983 0.075 Uiso 1 1 calc

loop_
_atom_site_aniso_label
_atom_site_aniso_U_11
_atom_site_aniso_U_22
_atom_site_aniso_U_33
_atom_site_aniso_U_23
_atom_site_aniso_U_13
_atom_site_aniso_U_12
I1 0.04186(15) 0.03789(15) 0.03744(14) -0.00618(12) 0.00777(12) -0.00235(12)
I2 0.03963(15) 0.04843(17) 0.03732(14) 0.00359(12) 0.01988(12) 0.00576(13)
I3 0.04004(16) 0.03718(15) 0.05533(18) 0.00898(13) 0.01204(13) -0.00275(13)
I4 0.04947(18) 0.04899(18) 0.04239(17) -0.00114(14) 0.01273(14) 0.00814(15)
Ni1 0.0243(2) 0.0245(2) 0.0283(2) 0.0003(2) 0.00913(19) 0.0009(2)
I5 0.0690(2) 0.0689(2) 0.0544(2) 0.00760(18) 0.01672(18) -0.0334(2)
Ag3 0.0748(3) 0.0556(3) 0.0521(2) 0.00119(19) 0.0233(2) -0.0090(2)
Ag2 0.0595(3) 0.0749(3) 0.0510(2) 0.0016(2) 0.0176(2) 0.0073(2)
Ag1 0.0552(2) 0.0566(3) 0.0771(3) 0.0210(2) 0.0208(2) 0.0122(2)
I6 0.03740(15) 0.03628(15) 0.0661(2) -0.00033(15) 0.01780(14) -0.00094(13)
N4 0.0316(17) 0.0353(18) 0.0290(16) 0.0006(15) 0.0139(14) 0.0005(15)
C28 0.044(3) 0.035(2) 0.040(2) 0.0049(18) 0.007(2) 0.0047(19)
N1 0.0270(17) 0.0283(17) 0.0332(17) -0.0011(14) 0.0096(14) 0.0036(13)
N5 0.0260(16) 0.0309(17) 0.0320(18) -0.0014(13) 0.0113(14) -0.0005(14)
C1 0.036(2) 0.039(2) 0.037(2) -0.0101(19) 0.0101(18) -0.0031(19)
N6 0.0350(18) 0.0261(16) 0.0320(17) 0.0028(14) 0.0094(14) 0.0026(14)
N2 0.0306(17) 0.0266(17) 0.0347(18) -0.0010(13) 0.0080(14) -0.0017(14)
N3 0.0303(16) 0.0253(17) 0.0327(17) 0.0023(13) 0.0107(14) 0.0000(13)
C29 0.030(2) 0.033(2) 0.036(2) -0.0020(17) 0.0136(17) 0.0010(17)
C19 0.033(2) 0.0236(19) 0.032(2) -0.0007(15) 0.0090(17) -0.0014(16)
C9 0.0279(19) 0.028(2) 0.036(2) 0.0017(16) 0.0121(16) 0.0008(15)
C2 0.050(3) 0.041(3) 0.041(2) -0.0063(19) 0.023(2) 0.003(2)
C21 0.031(2) 0.042(2) 0.043(2) 0.005(2) 0.0076(19) 0.0037(18)
C18 0.044(2) 0.044(3) 0.038(2) 0.0046(19) 0.020(2) 0.001(2)
C30 0.034(2) 0.030(2) 0.039(2) 0.0009(17) 0.0167(18) 0.0018(17)
C17 0.042(2) 0.064(3) 0.037(2) 0.001(2) 0.020(2) 0.003(2)
C32 0.071(4) 0.045(3) 0.047(3) 0.000(2) 0.020(3) -0.006(3)
C36 0.049(3) 0.043(3) 0.025(2) 0.0020(17) 0.0052(18) -0.001(2)
C31 0.050(3) 0.035(2) 0.029(2) 0.0003(17) 0.0084(19) -0.003(2)
C7 0.059(3) 0.044(3) 0.031(2) -0.0074(19) 0.000(2) -0.003(2)
C10 0.028(2) 0.0263(19) 0.033(2) 0.0010(15) 0.0065(16) -0.0016(15)
C5 0.028(2) 0.067(3) 0.048(3) -0.002(2) 0.006(2) -0.008(2)
C3 0.047(3) 0.047(3) 0.054(3) -0.003(2) 0.033(2) 0.004(2)
C11 0.040(2) 0.038(2) 0.041(2) 0.0019(18) 0.018(2) 0.0015(19)
C8 0.041(2) 0.042(3) 0.037(2) -0.007(2) 0.0105(19) 0.000(2)
C12 0.063(3) 0.050(3) 0.037(3) 0.014(2) 0.023(2) 0.003(2)
N8 0.055(2) 0.037(2) 0.038(2) -0.0044(17) 0.0138(18) -0.0025(19)
C26 0.060(3) 0.034(2) 0.051(3) 0.016(2) 0.025(2) 0.006(2)
C38 0.048(3) 0.076(4) 0.064(3) -0.012(3) 0.016(3) -0.005(3)
C25 0.046(3) 0.031(2) 0.057(3) 0.000(2) 0.018(2) -0.0046(19)
C20 0.0267(19) 0.033(2) 0.033(2) -0.0054(16) 0.0091(16) -0.0013(16)
N7 0.057(3) 0.043(2) 0.054(3) -0.0074(19) 0.012(2) -0.006(2)
C27 0.054(3) 0.045(3) 0.043(3) 0.016(2) 0.014(2) 0.019(2)
C24 0.052(3) 0.038(3) 0.051(3) -0.003(2) 0.017(2) -0.010(2)
C15 0.041(2) 0.039(2) 0.041(3) -0.0056(19) 0.014(2) 0.008(2)
C22 0.030(2) 0.056(3) 0.037(2) -0.002(2) 0.0026(18) 0.000(2)
C16 0.043(3) 0.059(3) 0.042(3) -0.015(2) 0.018(2) 0.002(2)
C39 0.058(4) 0.093(5) 0.059(4) -0.005(3) 0.008(3) 0.031(4)
C23 0.039(3) 0.055(3) 0.051(3) -0.014(2) 0.005(2) -0.015(2)
C40 0.064(4) 0.062(4) 0.052(3) 0.004(3) 0.004(3) 0.020(3)
C14 0.050(3) 0.033(2) 0.045(3) 0.0045(19) 0.012(2) 0.009(2)
C6 0.035(2) 0.063(3) 0.046(3) 0.003(2) -0.004(2) -0.011(2)
C33 0.060(3) 0.078(4) 0.060(4) 0.006(3) 0.023(3) -0.011(3)
C35 0.070(4) 0.043(3) 0.049(3) 0.000(2) 0.017(3) 0.013(3)
C13 0.060(3) 0.045(3) 0.051(3) 0.022(2) 0.017(2) 0.004(2)
C4 0.028(2) 0.050(3) 0.050(3) 0.002(2) 0.015(2) -0.0016(19)
C37 0.062(3) 0.036(3) 0.050(3) 0.008(2) 0.006(2) 0.001(2)
C34 0.054(3) 0.072(4) 0.068(4) 0.007(3) 0.027(3) 0.005(3)

loop_
_atom_type_symbol
_atom_type_description
_atom_type_scat_dispersion_real
_atom_type_scat_dispersion_imag
_atom_type_scat_source
C C 0.0033 0.0016 'International Tables Vol C Tables 4.2.6.8 and 6.1.1.4'
H H 0.0000 0.0000 'International Tables Vol C Tables 4.2.6.8 and 6.1.1.4'
N N 0.0061 0.0033 'International Tables Vol C Tables 4.2.6.8 and 6.1.1.4'
Ni Ni 0.3393 1.1124 'International Tables Vol C Tables 4.2.6.8 and 6.1.1.4'
Ag Ag -0.8971 1.1015 'International Tables Vol C Tables 4.2.6.8 and 6.1.1.4'
I I -0.4742 1.8119 'International Tables Vol C Tables 4.2.6.8 and 6.1.1.4'

loop_
_geom_angle_atom_site_label_1
_geom_angle_atom_site_label_2
_geom_angle_atom_site_label_3
_geom_angle
_geom_angle_site_symmetry_1
_geom_angle_site_symmetry_3
Ag3 I1 Ag1 65.547(14) . .
Ag3 I1 Ag2 69.517(14) . .
Ag1 I1 Ag2 66.769(14) . .
Ag1 I2 Ag1 65.259(18) . 2
Ag1 I2 Ag3 64.427(13) . .
Ag1 I2 Ag3 128.485(17) 2 .
Ag1 I3 Ag2 71.838(15) . .
Ag2 I4 Ag3 73.754(16) . .
N4 Ni1 N1 168.40(14) . .
N4 Ni1 N5 94.98(13) . .
N1 Ni1 N5 94.45(13) . .
N4 Ni1 N6 94.64(13) . .
N1 Ni1 N6 93.82(13) . .
N5 Ni1 N6 78.69(13) . .
N4 Ni1 N3 78.99(13) . .
N1 Ni1 N3 93.42(13) . .
N5 Ni1 N3 95.31(13) . .
N6 Ni1 N3 170.93(13) . .
N4 Ni1 N2 92.54(13) . .
N1 Ni1 N2 78.88(13) . .
N5 Ni1 N2 170.27(13) . .
N6 Ni1 N2 94.56(13) . .
N3 Ni1 N2 92.19(13) . .
Ag3 I5 Ag2 128.944(19) . 4
I5 Ag3 I4 114.999(19) . .
I5 Ag3 I1 115.052(18) . .
I4 Ag3 I1 110.114(18) . .
I5 Ag3 I2 106.320(18) . .
I4 Ag3 I2 98.616(16) . .
I1 Ag3 I2 110.345(16) . .
I5 Ag3 Ag1 148.44(2) . .
I4 Ag3 Ag1 94.767(17) . .
I1 Ag3 Ag1 59.152(14) . .
I2 Ag3 Ag1 56.325(13) . .
I4 Ag2 I5 114.391(18) . 4_545
I4 Ag2 I3 119.567(19) . .
I5 Ag2 I3 110.96(2) 4_545 .
I4 Ag2 I1 104.796(18) . .
I5 Ag2 I1 112.083(18) 4_545 .
I3 Ag2 I1 92.572(16) . .
I4 Ag2 Ag1 91.709(16) . .
I5 Ag2 Ag1 153.770(19) 4_545 .
I3 Ag2 Ag1 53.020(13) . .
I1 Ag2 Ag1 55.025(13) . .
I3 Ag1 I2 135.90(2) . .
I3 Ag1 I2 108.814(17) . 2
I2 Ag1 I2 91.080(15) . 2
I3 Ag1 I1 96.552(15) . .
I2 Ag1 I1 109.505(17) . .
I2 Ag1 I1 116.301(19) 2 .
I3 Ag1 Ag1 100.397(12) . 2
I2 Ag1 Ag1 57.803(15) . 2
I2 Ag1 Ag1 56.937(14) 2 2
I1 Ag1 Ag1 163.029(11) . 2
I3 Ag1 Ag3 117.194(19) . .
I2 Ag1 Ag3 59.248(14) . .
I2 Ag1 Ag3 133.724(19) 2 .
I1 Ag1 Ag3 55.301(13) . .
Ag1 Ag1 Ag3 116.13(2) 2 .
I3 Ag1 Ag2 55.142(13) . .
I2 Ag1 Ag2 110.258(17) . .
I2 Ag1 Ag2 158.648(19) 2 .
I1 Ag1 Ag2 58.206(13) . .
Ag1 Ag1 Ag2 134.249(18) 2 .
Ag3 Ag1 Ag2 62.881(15) . .
C18 N4 C20 118.4(4) . .
C18 N4 Ni1 125.8(3) . .
C20 N4 Ni1 114.7(3) . .
N6 C28 C27 123.2(5) . .
N6 C28 H28 118.4 . .
C27 C28 H28 118.4 . .
C1 N1 C9 118.3(3) . .
C1 N1 Ni1 126.2(3) . .
C9 N1 Ni1 115.1(3) . .
C29 N5 C21 117.8(4) . .
C29 N5 Ni1 115.5(3) . .
C21 N5 Ni1 126.5(3) . .
N1 C1 C2 123.3(4) . .
N1 C1 H1 118.3 . .
C2 C1 H1 118.3 . .
C28 N6 C30 118.4(4) . .
C28 N6 Ni1 126.6(3) . .
C30 N6 Ni1 114.8(3) . .
C10 N2 C8 118.6(4) . .
C10 N2 Ni1 114.4(3) . .
C8 N2 Ni1 126.9(3) . .
C11 N3 C19 118.3(4) . .
C11 N3 Ni1 127.4(3) . .
C19 N3 Ni1 114.2(3) . .
N5 C29 C24 122.5(4) . .
N5 C29 C30 115.3(4) . .
C24 C29 C30 122.2(4) . .
N3 C19 C14 121.4(4) . .
N3 C19 C20 116.5(3) . .
C14 C19 C20 122.1(4) . .
N1 C9 C4 121.4(4) . .
N1 C9 C10 115.3(3) . .
C4 C9 C10 123.3(4) . .
C3 C2 C1 118.9(4) . .
C3 C2 H2 120.6 . .
C1 C2 H2 120.6 . .
N5 C21 C22 123.3(4) . .
N5 C21 H21 118.3 . .
C22 C21 H21 118.3 . .
N4 C18 C17 122.8(4) . .
N4 C18 H18 118.6 . .
C17 C18 H18 118.6 . .
N6 C30 C25 121.0(4) . .
N6 C30 C29 115.6(4) . .
C25 C30 C29 123.4(4) . .
C16 C17 C18 119.0(4) . .
C16 C17 H17 120.5 . .
C18 C17 H17 120.5 . .
C31 C32 C33 119.3(5) . .
C31 C32 H32 120.3 . .
C33 C32 H32 120.3 . .
N7 C36 C37 122.5(5) . .
N7 C36 C31 114.7(4) . .
C37 C36 C31 122.8(5) . .
N8 C31 C32 118.2(5) . .
N8 C31 C36 116.3(4) . .
C32 C31 C36 125.4(5) . .
C6 C7 C8 118.0(4) . .
C6 C7 H7 121.0 . .
C8 C7 H7 121.0 . .
N2 C10 C5 121.4(4) . .
N2 C10 C9 116.1(3) . .
C5 C10 C9 122.5(4) . .
C6 C5 C10 119.0(4) . .
C6 C5 H5 120.5 . .
C10 C5 H5 120.5 . .
C2 C3 C4 119.2(4) . .
C2 C3 H3 120.4 . .
C4 C3 H3 120.4 . .
N3 C11 C12 123.9(4) . .
N3 C11 H11 118.1 . .
C12 C11 H11 118.1 . .
N2 C8 C7 122.8(4) . .
N2 C8 H8 118.6 . .
C7 C8 H8 118.6 . .
C13 C12 C11 117.8(4) . .
C13 C12 H12 121.1 . .
C11 C12 H12 121.1 . .
C35 N8 C31 123.3(5) . .
C27 C26 C25 120.0(4) . .
C27 C26 H26 120.0 . .
C25 C26 H26 120.0 . .
N7 C38 C39 120.7(6) . .
N7 C38 H38 119.6 . .
C39 C38 H38 119.6 . .
C26 C25 C30 119.4(4) . .
C26 C25 H25 120.3 . .
C30 C25 H25 120.3 . .
N4 C20 C15 121.4(4) . .
N4 C20 C19 114.8(3) . .
C15 C20 C19 123.8(4) . .
C38 N7 C36 118.9(5) . .
C38 N7 H7A 120.6 . .
C36 N7 H7A 120.6 . .
C26 C27 C28 118.0(4) . .
C26 C27 H27 121.0 . .
C28 C27 H27 121.0 . .
C29 C24 C23 118.2(4) . .
C29 C24 H24 120.9 . .
C23 C24 H24 120.9 . .
C16 C15 C20 118.8(4) . .
C16 C15 H15 120.6 . .
C20 C15 H15 120.6 . .
C23 C22 C21 118.2(4) . .
C23 C22 H22 120.9 . .
C21 C22 H22 120.9 . .
C17 C16 C15 119.6(4) . .
C17 C16 H16 120.2 . .
C15 C16 H16 120.2 . .
C40 C39 C38 120.2(6) . .
C40 C39 H39 119.9 . .
C38 C39 H39 119.9 . .
C22 C23 C24 119.9(4) . .
C22 C23 H23 120.1 . .
C24 C23 H23 120.1 . .
C39 C40 C37 119.0(6) . .
C39 C40 H40 120.5 . .
C37 C40 H40 120.5 . .
C13 C14 C19 119.0(4) . .
C13 C14 H14 120.5 . .
C19 C14 H14 120.5 . .
C7 C6 C5 120.3(4) . .
C7 C6 H6 119.9 . .
C5 C6 H6 119.9 . .
C34 C33 C32 120.3(6) . .
C34 C33 H33 119.9 . .
C32 C33 H33 119.9 . .
N8 C35 C34 120.4(5) . .
N8 C35 H35 119.8 . .
C34 C35 H35 119.8 . .
C12 C13 C14 119.6(4) . .
C12 C13 H13 120.2 . .
C14 C13 H13 120.2 . .
C9 C4 C3 119.0(4) . .
C9 C4 H4 120.5 . .
C3 C4 H4 120.5 . .
C36 C37 C40 118.6(5) . .
C36 C37 H37 120.7 . .
C40 C37 H37 120.7 . .
C35 C34 C33 118.4(6) . .
C35 C34 H34 120.8 . .
C33 C34 H34 120.8 . .

loop_
_geom_bond_atom_site_label_1
_geom_bond_atom_site_label_2
_geom_bond_distance
_geom_bond_site_symmetry_2
I1 Ag3 2.8489(5) .
I1 Ag1 2.9750(6) .
I1 Ag2 3.0859(6) .
I2 Ag1 2.9102(5) .
I2 Ag1 2.9384(6) 2
I2 Ag3 3.0052(6) .
I3 Ag1 2.8049(5) .
I3 Ag2 2.8813(6) .
I4 Ag2 2.8018(5) .
I4 Ag3 2.8455(6) .
Ni1 N4 2.073(3) .
Ni1 N1 2.073(3) .
Ni1 N5 2.078(3) .
Ni1 N6 2.087(3) .
Ni1 N3 2.088(3) .
Ni1 N2 2.093(3) .
I5 Ag3 2.7941(6) .
I5 Ag2 2.8121(6) 4
Ag3 Ag1 3.1544(6) .
Ag2 I5 2.8121(6) 4_545
Ag2 Ag1 3.3363(7) .
Ag1 I2 2.9385(6) 2
Ag1 Ag1 3.1537(9) 2
N4 C18 1.342(5) .
N4 C20 1.358(5) .
C28 N6 1.340(5) .
C28 C27 1.385(7) .
C28 H28 0.9300 .
N1 C1 1.340(5) .
N1 C9 1.348(5) .
N5 C29 1.345(5) .
N5 C21 1.345(5) .
C1 C2 1.373(6) .
C1 H1 0.9300 .
N6 C30 1.351(5) .
N2 C10 1.339(5) .
N2 C8 1.346(5) .
N3 C11 1.335(5) .
N3 C19 1.342(5) .
C29 C24 1.382(6) .
C29 C30 1.483(6) .
C19 C14 1.393(6) .
C19 C20 1.473(6) .
C9 C4 1.390(6) .
C9 C10 1.479(6) .
C2 C3 1.364(7) .
C2 H2 0.9300 .
C21 C22 1.375(6) .
C21 H21 0.9300 .
C18 C17 1.378(6) .
C18 H18 0.9300 .
C30 C25 1.391(6) .
C17 C16 1.373(8) .
C17 H17 0.9300 .
C32 C31 1.375(7) .
C32 C33 1.402(9) .
C32 H32 0.9300 .
C36 N7 1.344(6) .
C36 C37 1.372(7) .
C36 C31 1.474(7) .
C31 N8 1.351(6) .
C7 C6 1.366(8) .
C7 C8 1.388(7) .
C7 H7 0.9300 .
C10 C5 1.395(6) .
C5 C6 1.374(7) .
C5 H5 0.9300 .
C3 C4 1.396(7) .
C3 H3 0.9300 .
C11 C12 1.377(7) .
C11 H11 0.9300 .
C8 H8 0.9300 .
C12 C13 1.373(8) .
C12 H12 0.9300 .
N8 C35 1.340(7) .
C26 C27 1.367(7) .
C26 C25 1.376(7) .
C26 H26 0.9300 .
C38 N7 1.337(7) .
C38 C39 1.402(9) .
C38 H38 0.9300 .
C25 H25 0.9300 .
C20 C15 1.398(6) .
N7 H7A 0.8600 .
C27 H27 0.9300 .
C24 C23 1.391(7) .
C24 H24 0.9300 .
C15 C16 1.382(7) .
C15 H15 0.9300 .
C22 C23 1.373(7) .
C22 H22 0.9300 .
C16 H16 0.9300 .
C39 C40 1.345(9) .
C39 H39 0.9300 .
C23 H23 0.9300 .
C40 C37 1.393(8) .
C40 H40 0.9300 .
C14 C13 1.385(7) .
C14 H14 0.9300 .
C6 H6 0.9300 .
C33 C34 1.382(9) .
C33 H33 0.9300 .
C35 C34 1.364(8) .
C35 H35 0.9300 .
C13 H13 0.9300 .
C4 H4 0.9300 .
C37 H37 0.9300 .
C34 H34 0.9300 .
